data_2015330
loop_
_publ_author_name
'Jos\'e Guadalupe Lopez Cortes'
'Sandrine Vincendeau'
'Jean-Claude Daran'
'Eric Manoury'
'Maryse Gouygou'

_publ_section_title
;
 Three new enantiomerically pure ferrocenylphosphole compounds
;
_journal_coeditor_code SK3012
_journal_issue 5
_journal_name_full 'Acta Crystallographica Section C'
_journal_page_first m188
_journal_page_last m191
_journal_paper_doi 10.1107/S0108270106010833
_journal_volume 62
_journal_year 2006
_chemical_formula_iupac '[Fe (C5 H5) (C30 H23 P2)]'
_chemical_formula_moiety 'C35 H28 Fe1 P2'
_chemical_formula_sum 'C35 H28 Fe P2'
_chemical_formula_weight 566.36
_chemical_name_systematic
;
(SFc)-diphenylphosphino-[2-(2-dibenzo-1H-1\l^5^-phospholyl)ferrocen-1-
yl]methane
;
_space_group_IT_number 19
_symmetry_cell_setting orthorhombic
_symmetry_space_group_name_Hall 'P 2ac 2ab'
_symmetry_space_group_name_H-M 'P 21 21 21'
_atom_sites_solution_hydrogens geom
_atom_sites_solution_primary direct
_atom_sites_solution_secondary difmap
_audit_creation_method SHELXL97
_cell_angle_alpha 90.00
_cell_angle_beta 90.00
_cell_angle_gamma 90.00
_cell_formula_units_Z 4
_cell_length_a 10.9693(10)
_cell_length_b 11.0436(10)
_cell_length_c 22.678(2)
_cell_measurement_reflns_used 8000
_cell_measurement_temperature 180(2)
_cell_measurement_theta_max 26.06
_cell_measurement_theta_min 2.05
_cell_volume 2747.2(4)
_computing_cell_refinement 'IPDS Software'
_computing_data_collection 'IPDS Software (Stoe & Cie, 2000)'
_computing_data_reduction 'XRED (Stoe & Cie, 1996)'
_computing_molecular_graphics 'ORTEP-3 for Windows (Farrugia, 1997)'
_computing_publication_material 'WinGX (Farrugia, 1999)'
_computing_structure_refinement 'SHELXL97 (Sheldrick, 1997)'
_computing_structure_solution 'SIR97 (Altomare <i>et al.</i>,  1999)'
_diffrn_ambient_temperature 180(2)
_diffrn_measured_fraction_theta_full 0.994
_diffrn_measured_fraction_theta_max 0.994
_diffrn_measurement_device_type 'Stoe IPDS'
_diffrn_measurement_method \f
_diffrn_radiation_monochromator graphite
_diffrn_radiation_source 'fine-focus sealed tube'
_diffrn_radiation_type MoK\a
_diffrn_radiation_wavelength 0.71073
_diffrn_reflns_av_R_equivalents 0.1451
_diffrn_reflns_av_sigmaI/netI 0.1369
_diffrn_reflns_limit_h_max 13
_diffrn_reflns_limit_h_min -13
_diffrn_reflns_limit_k_max 13
_diffrn_reflns_limit_k_min -13
_diffrn_reflns_limit_l_max 27
_diffrn_reflns_limit_l_min -27
_diffrn_reflns_number 22007
_diffrn_reflns_theta_full 26.06
_diffrn_reflns_theta_max 26.06
_diffrn_reflns_theta_min 2.05
_diffrn_standards_decay_% 0.1
_diffrn_standards_interval_count 0
_diffrn_standards_interval_time 0
_diffrn_standards_number 0
_exptl_absorpt_coefficient_mu 0.689
_exptl_absorpt_correction_T_max 0.8941
_exptl_absorpt_correction_T_min 0.8522
_exptl_absorpt_correction_type multi-scan
_exptl_absorpt_process_details '(Blessing, 1995)'
_exptl_crystal_colour yellow
_exptl_crystal_density_diffrn 1.369
_exptl_crystal_density_method 'not measured'
_exptl_crystal_description prism
_exptl_crystal_F_000 1176
_exptl_crystal_size_max 0.2
_exptl_crystal_size_mid 0.12
_exptl_crystal_size_min 0.1
_refine_diff_density_max 0.968
_refine_diff_density_min -0.465
_refine_ls_abs_structure_details 'Flack (1983), with 2333 Friedel pairs'
_refine_ls_abs_structure_Flack 0.01(3)
_refine_ls_extinction_method none
_refine_ls_goodness_of_fit_ref 0.930
_refine_ls_hydrogen_treatment constr
_refine_ls_matrix_type full
_refine_ls_number_parameters 343
_refine_ls_number_reflns 5395
_refine_ls_number_restraints 0
_refine_ls_restrained_S_all 0.930
_refine_ls_R_factor_all 0.1212
_refine_ls_R_factor_gt 0.0573
_refine_ls_shift/su_max 0.004
_refine_ls_shift/su_mean 0.001
_refine_ls_structure_factor_coef Fsqd
_refine_ls_weighting_details 'calc w = 1/[\s^2^(Fo^2^)+(0.0476P)^2^] where P=(Fo^2^+2Fc^2^)/3'
_refine_ls_weighting_scheme calc
_refine_ls_wR_factor_gt 0.1034
_refine_ls_wR_factor_ref 0.1255
_reflns_number_gt 3205
_reflns_number_total 5395
_reflns_threshold_expression I>2\s(I)
_cod_data_source_file sk3012.cif
_cod_data_source_block VIII
_cod_original_formula_sum 'C35 H28 Fe1 P2'
_cod_database_code 2015330
_cod_database_fobs_code 2015330

loop_
_symmetry_equiv_pos_as_xyz
'x, y, z'
'-x+1/2, -y, z+1/2'
'x+1/2, -y+1/2, -z'
'-x, y+1/2, -z+1/2'

loop_
_atom_site_type_symbol
_atom_site_label
_atom_site_fract_x
_atom_site_fract_y
_atom_site_fract_z
_atom_site_U_iso_or_equiv
_atom_site_adp_type
_atom_site_calc_flag
_atom_site_refinement_flags
_atom_site_occupancy
Fe Fe1 0.78911(8) 0.88531(7) 0.46301(4) 0.0263(2) Uani d . 1
P P1 0.62209(16) 0.82877(15) 0.33563(8) 0.0348(4) Uani d . 1
P P2 0.76292(14) 0.49338(13) 0.37331(7) 0.0314(4) Uani d . 1
C C1 0.6596(5) 0.8045(5) 0.4121(3) 0.0278(14) Uani d . 1
C C2 0.7485(5) 0.7162(5) 0.4324(3) 0.0267(13) Uani d . 1
C C3 0.7465(6) 0.7179(5) 0.4958(3) 0.0319(15) Uani d . 1
H H3 0.7938 0.6699 0.5205 0.038 Uiso calc R 1
C C4 0.6601(6) 0.8056(5) 0.5139(3) 0.0348(16) Uani d . 1
H H4 0.6420 0.8256 0.5528 0.042 Uiso calc R 1
C C5 0.6055(5) 0.8581(5) 0.4633(3) 0.0323(14) Uani d . 1
H H5 0.5450 0.9171 0.4634 0.039 Uiso calc R 1
C C6 0.9671(6) 0.9196(5) 0.4426(3) 0.0354(16) Uani d . 1
H H6 1.0204 0.8664 0.4240 0.042 Uiso calc R 1
C C7 0.9487(6) 0.9291(5) 0.5036(3) 0.0368(16) Uani d . 1
H H7 0.9880 0.8835 0.5324 0.044 Uiso calc R 1
C C8 0.8605(6) 1.0197(6) 0.5139(3) 0.0387(16) Uani d . 1
H H8 0.8315 1.0442 0.5506 0.046 Uiso calc R 1
C C9 0.8234(5) 1.0671(5) 0.4582(3) 0.0349(15) Uani d . 1
H H9 0.7659 1.1276 0.4519 0.042 Uiso calc R 1
C C10 0.8908(5) 1.0048(5) 0.4140(3) 0.0300(14) Uani d . 1
H H10 0.8856 1.0177 0.3736 0.036 Uiso calc R 1
C C11 0.5585(6) 0.9812(6) 0.3312(3) 0.0360(15) Uani d . 1
C C12 0.4327(6) 0.9794(6) 0.3202(3) 0.0388(16) Uani d . 1
C C13 0.3809(6) 0.8549(6) 0.3212(3) 0.0359(15) Uani d . 1
C C14 0.4690(6) 0.7654(5) 0.3307(3) 0.0346(15) Uani d . 1
C C21 0.8310(6) 0.6416(5) 0.3945(3) 0.0331(15) Uani d . 1
H H21A 0.9066 0.6272 0.4155 0.040 Uiso calc R 1
H H21B 0.8502 0.6868 0.3590 0.040 Uiso calc R 1
C C111 0.6198(7) 1.0916(5) 0.3314(3) 0.0404(15) Uani d . 1
H H111 0.7035 1.0931 0.3380 0.048 Uiso calc R 1
C C112 0.5581(8) 1.1986(6) 0.3222(3) 0.0452(19) Uani d . 1
H H112 0.5993 1.2721 0.3238 0.054 Uiso calc R 1
C C113 0.4332(8) 1.1957(7) 0.3103(3) 0.049(2) Uani d . 1
H H113 0.3917 1.2677 0.3032 0.059 Uiso calc R 1
C C114 0.3699(7) 1.0861(6) 0.3091(3) 0.0469(18) Uani d . 1
H H114 0.2868 1.0846 0.3010 0.056 Uiso calc R 1
C C211 0.7625(5) 0.4160(4) 0.4447(3) 0.0298(14) Uani d . 1
C C212 0.6541(5) 0.3681(5) 0.4649(3) 0.0346(14) Uani d . 1
H H212 0.5855 0.3707 0.4408 0.041 Uiso calc R 1
C C213 0.6454(6) 0.3158(6) 0.5208(3) 0.0417(17) Uani d . 1
H H213 0.5715 0.2845 0.5339 0.050 Uiso calc R 1
C C214 0.7461(7) 0.3110(6) 0.5561(3) 0.0442(18) Uani d . 1
H H214 0.7406 0.2774 0.5936 0.053 Uiso calc R 1
C C215 0.8568(6) 0.3561(5) 0.5361(3) 0.0404(15) Uani d . 1
H H215 0.9256 0.3514 0.5599 0.049 Uiso calc R 1
C C216 0.8650(6) 0.4082(5) 0.4804(3) 0.0347(15) Uani d . 1
H H216 0.9394 0.4379 0.4671 0.042 Uiso calc R 1
C C221 0.8944(6) 0.4230(5) 0.3373(3) 0.0281(13) Uani d . 1
C C222 0.9589(6) 0.4865(6) 0.2933(3) 0.0382(16) Uani d . 1
H H222 0.9373 0.5656 0.2840 0.046 Uiso calc R 1
C C223 1.0547(7) 0.4309(6) 0.2639(3) 0.0424(17) Uani d . 1
H H223 1.0979 0.4743 0.2357 0.051 Uiso calc R 1
C C224 1.0869(6) 0.3127(6) 0.2758(3) 0.0394(16) Uani d . 1
H H224 1.1506 0.2765 0.2553 0.047 Uiso calc R 1
C C225 1.0245(6) 0.2485(6) 0.3181(3) 0.0417(18) Uani d . 1
H H225 1.0462 0.1691 0.3268 0.050 Uiso calc R 1
C C226 0.9276(6) 0.3044(5) 0.3478(3) 0.0367(16) Uani d . 1
H H226 0.8842 0.2600 0.3757 0.044 Uiso calc R 1
C C411 0.4343(6) 0.6449(6) 0.3326(3) 0.0419(17) Uani d . 1
H H411 0.4927 0.5850 0.3383 0.050 Uiso calc R 1
C C412 0.3123(7) 0.6131(7) 0.3260(3) 0.0533(19) Uani d . 1
H H412 0.2885 0.5324 0.3279 0.064 Uiso calc R 1
C C413 0.2263(7) 0.7043(7) 0.3164(3) 0.0531(19) Uani d . 1
H H413 0.1449 0.6832 0.3115 0.064 Uiso calc R 1
C C414 0.2588(6) 0.8233(7) 0.3141(3) 0.0490(18) Uani d . 1
H H414 0.2002 0.8827 0.3079 0.059 Uiso calc R 1

loop_
_atom_site_aniso_label
_atom_site_aniso_U_11
_atom_site_aniso_U_22
_atom_site_aniso_U_33
_atom_site_aniso_U_12
_atom_site_aniso_U_13
_atom_site_aniso_U_23
Fe1 0.0289(4) 0.0225(4) 0.0276(4) -0.0013(4) -0.0009(4) 0.0000(4)
P1 0.0337(9) 0.0381(9) 0.0327(9) -0.0017(7) -0.0058(8) 0.0026(8)
P2 0.0344(10) 0.0249(7) 0.0351(8) 0.0005(6) -0.0047(8) 0.0015(6)
C1 0.024(3) 0.024(3) 0.036(4) 0.005(2) 0.001(3) 0.001(2)
C2 0.024(3) 0.031(3) 0.025(3) -0.004(2) 0.004(3) 0.001(2)
C3 0.032(4) 0.029(3) 0.034(4) -0.005(3) 0.002(3) 0.008(3)
C4 0.040(4) 0.037(4) 0.028(3) -0.008(3) 0.003(3) -0.003(3)
C5 0.030(3) 0.034(3) 0.034(3) 0.003(2) -0.002(3) -0.003(3)
C6 0.039(4) 0.026(3) 0.042(4) 0.005(3) 0.003(3) -0.003(3)
C7 0.043(4) 0.035(3) 0.033(4) 0.000(3) -0.009(3) 0.004(3)
C8 0.041(4) 0.039(4) 0.036(4) -0.001(3) -0.001(3) -0.006(3)
C9 0.037(4) 0.025(3) 0.043(4) 0.001(2) -0.007(3) -0.001(3)
C10 0.035(4) 0.022(3) 0.033(3) 0.002(3) -0.003(3) 0.001(2)
C11 0.044(4) 0.046(4) 0.018(3) -0.001(3) -0.005(3) 0.004(3)
C12 0.040(4) 0.049(4) 0.028(4) 0.007(3) -0.009(3) 0.004(3)
C13 0.027(3) 0.051(4) 0.029(4) 0.000(3) -0.003(3) 0.001(3)
C14 0.040(4) 0.037(3) 0.027(3) 0.002(3) 0.000(3) -0.002(3)
C21 0.037(4) 0.024(3) 0.038(4) 0.003(2) 0.003(3) 0.001(3)
C111 0.042(4) 0.038(4) 0.041(4) 0.003(3) -0.005(3) 0.011(3)
C112 0.062(5) 0.042(4) 0.031(4) -0.001(3) 0.000(4) 0.012(3)
C113 0.068(6) 0.052(5) 0.028(4) 0.013(4) -0.004(4) 0.003(3)
C114 0.052(4) 0.058(5) 0.031(4) 0.016(4) -0.009(4) 0.004(3)
C211 0.030(3) 0.022(3) 0.038(3) 0.001(2) -0.005(3) -0.005(2)
C212 0.032(3) 0.032(3) 0.040(3) 0.002(2) 0.007(3) -0.004(3)
C213 0.040(4) 0.039(4) 0.046(5) 0.002(3) 0.015(4) -0.005(3)
C214 0.057(5) 0.042(4) 0.034(4) 0.003(3) 0.007(3) 0.003(3)
C215 0.044(4) 0.048(4) 0.030(3) 0.007(3) -0.005(4) 0.000(3)
C216 0.033(3) 0.032(3) 0.039(4) -0.003(3) -0.001(3) 0.003(3)
C221 0.042(4) 0.023(3) 0.020(3) -0.006(2) -0.007(3) 0.000(2)
C222 0.055(4) 0.029(3) 0.031(4) -0.003(3) 0.004(3) 0.005(3)
C223 0.053(4) 0.043(4) 0.032(4) -0.011(3) 0.012(4) 0.000(3)
C224 0.040(4) 0.045(4) 0.033(4) 0.004(3) 0.004(3) -0.008(3)
C225 0.047(5) 0.031(3) 0.047(5) 0.004(3) 0.000(4) -0.006(3)
C226 0.051(4) 0.020(3) 0.039(4) -0.007(3) 0.006(3) -0.002(3)
C411 0.038(4) 0.049(4) 0.039(4) -0.007(3) -0.011(3) 0.005(3)
C412 0.051(5) 0.067(4) 0.042(4) -0.023(4) -0.014(4) 0.004(4)
C413 0.041(5) 0.075(5) 0.043(4) -0.014(4) -0.006(4) 0.007(4)
C414 0.036(4) 0.066(5) 0.045(4) -0.002(3) -0.009(3) -0.001(4)

loop_
_atom_type_symbol
_atom_type_description
_atom_type_scat_dispersion_real
_atom_type_scat_dispersion_imag
_atom_type_scat_source
C C 0.0033 0.0016 'International Tables Vol C Tables 4.2.6.8 and 6.1.1.4'
H H 0.0000 0.0000 'International Tables Vol C Tables 4.2.6.8 and 6.1.1.4'
P P 0.1023 0.0942 'International Tables Vol C Tables 4.2.6.8 and 6.1.1.4'
Fe Fe 0.3463 0.8444 'International Tables Vol C Tables 4.2.6.8 and 6.1.1.4'

loop_
_geom_angle_atom_site_label_1
_geom_angle_atom_site_label_2
_geom_angle_atom_site_label_3
_geom_angle
C4 Fe1 C1 69.2(2)
C4 Fe1 C5 40.8(3)
C1 Fe1 C5 41.2(2)
C4 Fe1 C7 116.5(3)
C1 Fe1 C7 163.8(2)
C5 Fe1 C7 152.1(3)
C4 Fe1 C8 105.2(3)
C1 Fe1 C8 155.3(2)
C5 Fe1 C8 119.1(3)
C7 Fe1 C8 40.5(2)
C4 Fe1 C2 69.1(2)
C1 Fe1 C2 41.8(2)
C5 Fe1 C2 69.5(2)
C7 Fe1 C2 124.0(2)
C8 Fe1 C2 160.6(2)
C4 Fe1 C6 151.3(3)
C1 Fe1 C6 128.3(2)
C5 Fe1 C6 166.9(3)
C7 Fe1 C6 40.2(3)
C8 Fe1 C6 68.0(3)
C2 Fe1 C6 107.5(2)
C4 Fe1 C9 125.8(3)
C1 Fe1 C9 121.9(2)
C5 Fe1 C9 109.1(2)
C7 Fe1 C9 68.5(2)
C8 Fe1 C9 40.9(3)
C2 Fe1 C9 156.9(3)
C6 Fe1 C9 68.3(2)
C4 Fe1 C3 40.7(2)
C1 Fe1 C3 69.6(2)
C5 Fe1 C3 68.9(2)
C7 Fe1 C3 104.3(2)
C8 Fe1 C3 122.7(3)
C2 Fe1 C3 41.2(2)
C6 Fe1 C3 117.9(2)
C9 Fe1 C3 161.5(3)
C4 Fe1 C10 165.0(2)
C1 Fe1 C10 110.7(2)
C5 Fe1 C10 129.3(2)
C7 Fe1 C10 68.0(3)
C8 Fe1 C10 68.3(2)
C2 Fe1 C10 121.5(2)
C6 Fe1 C10 40.5(2)
C9 Fe1 C10 40.6(2)
C3 Fe1 C10 154.3(2)
C1 P1 C14 102.2(3)
C1 P1 C11 106.1(3)
C14 P1 C11 89.9(3)
C221 P2 C211 101.4(3)
C221 P2 C21 99.9(3)
C211 P2 C21 100.6(3)
C5 C1 C2 107.4(5)
C5 C1 P1 128.7(4)
C2 C1 P1 123.8(4)
C5 C1 Fe1 69.4(3)
C2 C1 Fe1 69.3(3)
P1 C1 Fe1 129.8(3)
C3 C2 C1 107.3(5)
C3 C2 C21 126.2(5)
C1 C2 C21 126.4(5)
C3 C2 Fe1 69.6(3)
C1 C2 Fe1 68.9(3)
C21 C2 Fe1 124.5(4)
C4 C3 C2 108.0(6)
C4 C3 Fe1 68.9(3)
C2 C3 Fe1 69.2(3)
C4 C3 H3 126.0
C2 C3 H3 126.0
Fe1 C3 H3 127.4
C3 C4 C5 109.1(6)
C3 C4 Fe1 70.4(3)
C5 C4 Fe1 69.9(4)
C3 C4 H4 125.4
C5 C4 H4 125.4
Fe1 C4 H4 125.8
C4 C5 C1 108.2(5)
C4 C5 Fe1 69.2(3)
C1 C5 Fe1 69.4(3)
C4 C5 H5 125.9
C1 C5 H5 125.9
Fe1 C5 H5 127.0
C7 C6 C10 108.5(6)
C7 C6 Fe1 69.7(4)
C10 C6 Fe1 70.2(4)
C7 C6 H6 125.8
C10 C6 H6 125.8
Fe1 C6 H6 125.9
C6 C7 C8 108.3(6)
C6 C7 Fe1 70.1(4)
C8 C7 Fe1 69.7(4)
C6 C7 H7 125.8
C8 C7 H7 125.8
Fe1 C7 H7 125.9
C7 C8 C9 108.0(6)
C7 C8 Fe1 69.7(4)
C9 C8 Fe1 69.9(3)
C7 C8 H8 126.0
C9 C8 H8 126.0
Fe1 C8 H8 126.0
C10 C9 C8 107.3(5)
C10 C9 Fe1 70.0(3)
C8 C9 Fe1 69.2(3)
C10 C9 H9 126.3
C8 C9 H9 126.3
Fe1 C9 H9 126.0
C6 C10 C9 107.9(5)
C6 C10 Fe1 69.3(4)
C9 C10 Fe1 69.4(3)
C6 C10 H10 126.1
C9 C10 H10 126.1
Fe1 C10 H10 126.8
C111 C11 C12 119.2(6)
C111 C11 P1 128.6(5)
C12 C11 P1 111.9(5)
C114 C12 C11 120.6(7)
C114 C12 C13 126.7(6)
C11 C12 C13 112.7(6)
C414 C13 C14 120.3(6)
C414 C13 C12 126.7(6)
C14 C13 C12 113.0(6)
C411 C14 C13 119.5(6)
C411 C14 P1 128.4(5)
C13 C14 P1 112.0(5)
C2 C21 P2 112.9(4)
C2 C21 H21A 109.0
P2 C21 H21A 109.0
C2 C21 H21B 109.0
P2 C21 H21B 109.0
H21A C21 H21B 107.8
C112 C111 C11 120.9(7)
C112 C111 H111 119.6
C11 C111 H111 119.6
C111 C112 C113 119.5(7)
C111 C112 H112 120.3
C113 C112 H112 120.3
C112 C113 C114 120.8(7)
C112 C113 H113 119.6
C114 C113 H113 119.6
C12 C114 C113 119.0(7)
C12 C114 H114 120.5
C113 C114 H114 120.5
C212 C211 C216 118.7(6)
C212 C211 P2 118.3(5)
C216 C211 P2 122.9(5)
C211 C212 C213 121.2(6)
C211 C212 H212 119.4
C213 C212 H212 119.4
C214 C213 C212 119.5(6)
C214 C213 H213 120.3
C212 C213 H213 120.3
C213 C214 C215 120.2(6)
C213 C214 H214 119.9
C215 C214 H214 119.9
C214 C215 C216 120.1(6)
C214 C215 H215 119.9
C216 C215 H215 119.9
C211 C216 C215 120.2(6)
C211 C216 H216 119.9
C215 C216 H216 119.9
C226 C221 C222 117.5(6)
C226 C221 P2 122.2(5)
C222 C221 P2 120.0(4)
C223 C222 C221 120.1(6)
C223 C222 H222 120.0
C221 C222 H222 120.0
C224 C223 C222 121.2(6)
C224 C223 H223 119.4
C222 C223 H223 119.4
C225 C224 C223 119.8(6)
C225 C224 H224 120.1
C223 C224 H224 120.1
C224 C225 C226 119.1(6)
C224 C225 H225 120.4
C226 C225 H225 120.4
C221 C226 C225 122.3(6)
C221 C226 H226 118.9
C225 C226 H226 118.9
C14 C411 C412 120.3(7)
C14 C411 H411 119.9
C412 C411 H411 119.9
C411 C412 C413 119.0(7)
C411 C412 H412 120.5
C413 C412 H412 120.5
C414 C413 C412 121.6(7)
C414 C413 H413 119.2
C412 C413 H413 119.2
C413 C414 C13 119.3(7)
C413 C414 H414 120.4
C13 C414 H414 120.4

loop_
_geom_bond_atom_site_label_1
_geom_bond_atom_site_label_2
_geom_bond_distance
Fe1 C4 2.027(6)
Fe1 C1 2.036(6)
Fe1 C5 2.036(6)
Fe1 C7 2.037(7)
Fe1 C8 2.037(6)
Fe1 C2 2.042(5)
Fe1 C6 2.042(7)
Fe1 C9 2.046(5)
Fe1 C3 2.046(5)
Fe1 C10 2.054(6)
P1 C1 1.803(6)
P1 C14 1.823(7)
P1 C11 1.825(7)
P2 C221 1.830(6)
P2 C211 1.831(6)
P2 C21 1.862(6)
C1 C5 1.432(9)
C1 C2 1.454(8)
C2 C3 1.437(8)
C2 C21 1.496(8)
C3 C4 1.417(8)
C3 H3 0.9300
C4 C5 1.417(9)
C4 H4 0.9300
C5 H5 0.9300
C6 C7 1.403(9)
C6 C10 1.416(8)
C6 H6 0.9300
C7 C8 1.411(9)
C7 H7 0.9300
C8 C9 1.428(9)
C8 H8 0.9300
C9 C10 1.421(9)
C9 H9 0.9300
C10 H10 0.9300
C11 C111 1.392(9)
C11 C12 1.402(9)
C12 C114 1.388(9)
C12 C13 1.488(9)
C13 C414 1.393(9)
C13 C14 1.400(9)
C14 C411 1.384(9)
C21 H21A 0.9700
C21 H21B 0.9700
C111 C112 1.378(9)
C111 H111 0.9300
C112 C113 1.396(10)
C112 H112 0.9300
C113 C114 1.396(10)
C113 H113 0.9300
C114 H114 0.9300
C211 C212 1.380(8)
C211 C216 1.388(8)
C212 C213 1.398(9)
C212 H212 0.9300
C213 C214 1.365(9)
C213 H213 0.9300
C214 C215 1.389(9)
C214 H214 0.9300
C215 C216 1.389(9)
C215 H215 0.9300
C216 H216 0.9300
C221 C226 1.381(8)
C221 C222 1.409(8)
C222 C223 1.387(9)
C222 H222 0.9300
C223 C224 1.379(9)
C223 H223 0.9300
C224 C225 1.374(9)
C224 H224 0.9300
C225 C226 1.402(9)
C225 H225 0.9300
C226 H226 0.9300
C411 C412 1.391(9)
C411 H411 0.9300
C412 C413 1.396(11)
C412 H412 0.9300
C413 C414 1.363(10)
C413 H413 0.9300
C414 H414 0.9300
